data_7219924
loop_
_publ_author_name
'liu, qingxiang'
'Wei, Qing'
'Liu, Rui'
'Zhao, Xiao-Jun'
'Zhao, Zhi-Xiang'

_publ_section_title
;
 NHC Macrometallocycles of Mercury(II) and Silver(I): Synthesis,
 Structural Studies and Recognition of Hg(II) Complex 4 for Silver ion
;
_journal_name_full 'RSC Adv.'
_journal_paper_doi 10.1039/C4RA14340J
_journal_year 2015
_chemical_formula_sum 'C29 H40 Hg I2 N4 O3'
_chemical_formula_weight 947.04
_chemical_name_systematic
; 
 ? 
;
_space_group_IT_number 15
_symmetry_cell_setting monoclinic
_symmetry_space_group_name_Hall '-C 2yc'
_symmetry_space_group_name_H-M 'C 1 2/c 1'
_atom_sites_solution_hydrogens geom
_atom_sites_solution_primary direct
_atom_sites_solution_secondary difmap
_audit_creation_method SHELXL-97
_audit_update_record
;
2014-11-10 deposited with the CCDC.
2015-03-11 downloaded from the CCDC.
;
_cell_angle_alpha 90.00
_cell_angle_beta 108.081(2)
_cell_angle_gamma 90.00
_cell_formula_units_Z 4
_cell_length_a 15.437(2)
_cell_length_b 15.405(2)
_cell_length_c 15.041(2)
_cell_measurement_reflns_used 5692
_cell_measurement_temperature 296(2)
_cell_measurement_theta_max 28.22
_cell_measurement_theta_min 2.63
_cell_volume 3400.2(8)
_computing_cell_refinement 'Bruker SMART'
_computing_data_collection 'Bruker SMART'
_computing_data_reduction 'Bruker SAINT'
_computing_molecular_graphics 'Bruker SHELXTL'
_computing_publication_material 'Bruker SHELXTL'
_computing_structure_refinement 'SHELXL-97 (Sheldrick, 1997)'
_computing_structure_solution 'SHELXS-97 (Sheldrick, 1990)'
_diffrn_ambient_temperature 296(2)
_diffrn_measured_fraction_theta_full 1.000
_diffrn_measured_fraction_theta_max 1.000
_diffrn_measurement_device_type 'CCD area detector'
_diffrn_measurement_method 'phi and omega scans'
_diffrn_radiation_monochromator graphite
_diffrn_radiation_source 'fine-focus sealed tube'
_diffrn_radiation_type MoK\a
_diffrn_radiation_wavelength 0.71073
_diffrn_reflns_av_R_equivalents 0.0311
_diffrn_reflns_av_sigmaI/netI 0.0318
_diffrn_reflns_limit_h_max 18
_diffrn_reflns_limit_h_min -18
_diffrn_reflns_limit_k_max 18
_diffrn_reflns_limit_k_min -18
_diffrn_reflns_limit_l_max 15
_diffrn_reflns_limit_l_min -17
_diffrn_reflns_number 8584
_diffrn_reflns_theta_full 25.01
_diffrn_reflns_theta_max 25.01
_diffrn_reflns_theta_min 1.92
_exptl_absorpt_coefficient_mu 6.375
_exptl_absorpt_correction_T_max 0.4912
_exptl_absorpt_correction_T_min 0.3932
_exptl_absorpt_correction_type multi-scan
_exptl_absorpt_process_details SADABS
_exptl_crystal_colour COLOURLESS
_exptl_crystal_density_diffrn 1.850
_exptl_crystal_density_meas ?
_exptl_crystal_density_method 'not measured'
_exptl_crystal_description BLOCK
_exptl_crystal_F_000 1808
_exptl_crystal_size_max 0.18
_exptl_crystal_size_mid 0.14
_exptl_crystal_size_min 0.13
_refine_diff_density_max 0.943
_refine_diff_density_min -0.821
_refine_diff_density_rms 0.122
_refine_ls_extinction_method none
_refine_ls_goodness_of_fit_ref 1.074
_refine_ls_hydrogen_treatment constr
_refine_ls_matrix_type full
_refine_ls_number_parameters 187
_refine_ls_number_reflns 2990
_refine_ls_number_restraints 31
_refine_ls_restrained_S_all 1.090
_refine_ls_R_factor_all 0.0336
_refine_ls_R_factor_gt 0.0308
_refine_ls_shift/su_max 0.001
_refine_ls_shift/su_mean 0.000
_refine_ls_structure_factor_coef Fsqd
_refine_ls_weighting_details 'calc w=1/[\s^2^(Fo^2^)+(0.0453P)^2^+15.3714P] where P=(Fo^2^+2Fc^2^)/3'
_refine_ls_weighting_scheme calc
_refine_ls_wR_factor_gt 0.0860
_refine_ls_wR_factor_ref 0.0878
_reflns_number_gt 2769
_reflns_number_total 2990
_reflns_threshold_expression >2sigma(I)
_cod_data_source_file c4ra14340j2.cif
_cod_data_source_block n130410c
_cod_depositor_comments
;
The following automatic conversions were performed:

'_symmetry_cell_setting' value 'Monoclinic' changed to 'monoclinic'
according to
/usr/data/users/saulius/crontab/automatic-downloads/rss-feeds/RSC/lib/dictionaries/cif_core.dic
dictionary named 'cif_core.dic' version 2.4.2 from 2011-04-26.

'_exptl_absorpt_correction_type' value 'MULTI-SCAN' changed to
'multi-scan' according to
/usr/data/users/saulius/crontab/automatic-downloads/rss-feeds/RSC/lib/dictionaries/cif_core.dic
dictionary named 'cif_core.dic' version 2.4.2 from 2011-04-26.

'_exptl_crystal_density_meas' value 'NONE' was changed to '?' - the
value is perceived as not measured.

Automatic conversion script
Id: cif_fix_values 3105 2015-03-04 15:46:00Z robertas 
;
_cod_original_cell_volume 3400.2(9)
_cod_original_sg_symbol_H-M C2/c
_cod_database_code 7219924

loop_
_symmetry_equiv_pos_as_xyz
'x, y, z'
'-x, y, -z+1/2'
'x+1/2, y+1/2, z'
'-x+1/2, y+1/2, -z+1/2'
'-x, -y, -z'
'x, -y, z-1/2'
'-x+1/2, -y+1/2, -z'
'x+1/2, -y+1/2, z-1/2'

loop_
_atom_site_label
_atom_site_type_symbol
_atom_site_fract_x
_atom_site_fract_y
_atom_site_fract_z
_atom_site_U_iso_or_equiv
_atom_site_adp_type
_atom_site_occupancy
_atom_site_symmetry_multiplicity
_atom_site_calc_flag
_atom_site_refinement_flags
_atom_site_disorder_assembly
_atom_site_disorder_group
Hg1 Hg 0.0000 0.253488(19) 0.2500 0.03819(12) Uani 1 2 d S . .
I1 I -0.14107(3) 0.11941(3) 0.26199(3) 0.05707(15) Uani 1 1 d . . .
O1 O 0.0869(2) 0.4564(2) 0.2689(3) 0.0413(9) Uani 1 1 d . . .
N1 N 0.0693(3) 0.2871(3) 0.4690(3) 0.0462(11) Uani 1 1 d . . .
N2 N 0.1650(3) 0.3296(3) 0.4028(3) 0.0397(10) Uani 1 1 d . . .
C1 C -0.2234(10) 0.4053(10) 0.4589(11) 0.155(5) Uani 1 1 d U . .
H1A H -0.1847 0.4502 0.4482 0.232 Uiso 1 1 calc R . .
H1B H -0.2405 0.4192 0.5134 0.232 Uiso 1 1 calc R . .
H1C H -0.2771 0.4007 0.4056 0.232 Uiso 1 1 calc R . .
C2 C -0.1717(8) 0.3179(8) 0.4742(9) 0.115(4) Uani 1 1 d U . .
H2A H -0.1682 0.2930 0.5345 0.137 Uiso 1 1 calc R . .
H2B H -0.2010 0.2767 0.4254 0.137 Uiso 1 1 calc R . .
C3 C -0.0831(7) 0.3412(7) 0.4704(8) 0.100(3) Uani 1 1 d U . .
H3A H -0.0565 0.3838 0.5187 0.120 Uiso 1 1 calc R . .
H3B H -0.0892 0.3680 0.4104 0.120 Uiso 1 1 calc R . .
C4 C -0.0157(6) 0.2591(5) 0.4843(5) 0.065(2) Uani 1 1 d . . .
H4A H -0.0030 0.2361 0.5471 0.079 Uiso 1 1 calc R . .
H4B H -0.0441 0.2137 0.4402 0.079 Uiso 1 1 calc R . .
C5 C 0.0832(4) 0.2932(3) 0.3854(4) 0.0364(11) Uani 1 1 d . . .
C6 C 0.2020(4) 0.3476(4) 0.4968(4) 0.0545(16) Uani 1 1 d . . .
H6 H 0.2580 0.3737 0.5258 0.065 Uiso 1 1 calc R . .
C7 C 0.1419(5) 0.3202(4) 0.5382(4) 0.0562(16) Uani 1 1 d . . .
H7 H 0.1481 0.3230 0.6017 0.067 Uiso 1 1 calc R . .
C8 C 0.2052(4) 0.3577(4) 0.3321(4) 0.0456(13) Uani 1 1 d . . .
H8A H 0.1827 0.3214 0.2771 0.055 Uiso 1 1 calc R . .
H8B H 0.2708 0.3508 0.3559 0.055 Uiso 1 1 calc R . .
C9 C 0.1830(4) 0.4508(4) 0.3053(4) 0.0442(13) Uani 1 1 d . . .
H9A H 0.2055 0.4882 0.3595 0.053 Uiso 1 1 calc R . .
H9B H 0.2107 0.4685 0.2585 0.053 Uiso 1 1 calc R . .
C10 C 0.0484(3) 0.5373(3) 0.2597(3) 0.0348(11) Uani 1 1 d . . .
C11 C 0.0947(4) 0.6138(3) 0.2673(4) 0.0411(12) Uani 1 1 d . . .
H11 H 0.1574 0.6135 0.2784 0.049 Uiso 1 1 calc R . .
C12 C 0.0474(4) 0.6936(4) 0.2584(4) 0.0450(13) Uani 1 1 d . . .
C13 C 0.0934(6) 0.7738(5) 0.2661(5) 0.0636(19) Uani 1 1 d . . .
H13 H 0.1560 0.7746 0.2765 0.076 Uiso 1 1 calc R . .
C14 C 0.0468(6) 0.8505(5) 0.2584(6) 0.081(3) Uani 1 1 d . . .
H14 H 0.0781 0.9029 0.2645 0.097 Uiso 1 1 calc R . .
O2 O 0.0429(9) 0.0174(10) 0.4998(11) 0.111(4) Uani 0.50 1 d PDU A -1
C15 C 0.1184(15) 0.0772(16) 0.5347(19) 0.133(9) Uani 0.50 1 d PDU A -1

loop_
_atom_site_aniso_label
_atom_site_aniso_U_11
_atom_site_aniso_U_22
_atom_site_aniso_U_33
_atom_site_aniso_U_23
_atom_site_aniso_U_13
_atom_site_aniso_U_12
Hg1 0.03372(18) 0.0472(2) 0.03014(17) 0.000 0.00488(12) 0.000
I1 0.0443(2) 0.0528(3) 0.0679(3) 0.0133(2) 0.0085(2) -0.01398(17)
O1 0.0308(18) 0.0322(18) 0.058(2) -0.0009(17) 0.0097(17) -0.0003(15)
N1 0.053(3) 0.050(3) 0.032(2) 0.000(2) 0.008(2) 0.003(2)
N2 0.037(2) 0.034(2) 0.040(2) -0.0045(19) 0.0005(19) 0.0032(19)
C1 0.157(7) 0.154(7) 0.153(7) -0.008(5) 0.046(5) 0.026(5)
C2 0.111(5) 0.123(5) 0.113(5) -0.007(4) 0.040(4) 0.003(4)
C3 0.089(4) 0.110(5) 0.111(5) -0.017(4) 0.045(4) -0.005(4)
C4 0.073(5) 0.087(5) 0.042(4) 0.004(3) 0.025(4) -0.006(4)
C5 0.043(3) 0.031(3) 0.031(3) -0.001(2) 0.005(2) 0.004(2)
C6 0.050(4) 0.053(4) 0.044(3) -0.008(3) -0.009(3) 0.004(3)
C7 0.067(4) 0.060(4) 0.030(3) -0.006(3) -0.001(3) 0.004(3)
C8 0.033(3) 0.045(3) 0.058(4) -0.005(3) 0.012(3) 0.002(2)
C9 0.036(3) 0.042(3) 0.054(3) -0.005(3) 0.013(2) -0.004(2)
C10 0.040(3) 0.036(3) 0.031(3) 0.000(2) 0.013(2) 0.001(2)
C11 0.045(3) 0.038(3) 0.040(3) 0.001(2) 0.012(2) -0.006(2)
C12 0.065(3) 0.035(3) 0.034(3) 0.001(2) 0.015(3) -0.004(3)
C13 0.075(5) 0.045(3) 0.064(4) 0.003(3) 0.012(4) -0.012(3)
C14 0.108(6) 0.036(3) 0.086(6) 0.002(4) 0.011(5) -0.010(3)
O2 0.104(6) 0.107(6) 0.115(6) 0.023(4) 0.024(4) -0.003(4)
C15 0.133(10) 0.132(10) 0.132(10) 0.007(5) 0.036(5) 0.002(5)

loop_
_atom_type_symbol
_atom_type_description
_atom_type_scat_dispersion_real
_atom_type_scat_dispersion_imag
_atom_type_scat_source
C C 0.0033 0.0016 'International Tables Vol C Tables 4.2.6.8 and 6.1.1.4'
H H 0.0000 0.0000 'International Tables Vol C Tables 4.2.6.8 and 6.1.1.4'
N N 0.0061 0.0033 'International Tables Vol C Tables 4.2.6.8 and 6.1.1.4'
O O 0.0106 0.0060 'International Tables Vol C Tables 4.2.6.8 and 6.1.1.4'
I I -0.4742 1.8119 'International Tables Vol C Tables 4.2.6.8 and 6.1.1.4'
Hg Hg -2.3894 9.2266 'International Tables Vol C Tables 4.2.6.8 and 6.1.1.4'

loop_
_geom_angle_atom_site_label_1
_geom_angle_atom_site_label_2
_geom_angle_atom_site_label_3
_geom_angle
_geom_angle_site_symmetry_1
_geom_angle_site_symmetry_3
C5 Hg1 C5 146.7(3) . 2
C5 Hg1 I1 91.22(14) . 2
C5 Hg1 I1 111.56(15) 2 2
C5 Hg1 I1 111.56(15) . .
C5 Hg1 I1 91.22(14) 2 .
I1 Hg1 I1 94.66(2) 2 .
C10 O1 C9 117.7(4) . .
C5 N1 C7 110.7(5) . .
C5 N1 C4 125.4(5) . .
C7 N1 C4 123.4(6) . .
C5 N2 C6 110.6(5) . .
C5 N2 C8 125.2(4) . .
C6 N2 C8 123.7(5) . .
C2 C1 H1A 109.5 . .
C2 C1 H1B 109.5 . .
H1A C1 H1B 109.5 . .
C2 C1 H1C 109.5 . .
H1A C1 H1C 109.5 . .
H1B C1 H1C 109.5 . .
C3 C2 C1 103.4(11) . .
C3 C2 H2A 111.1 . .
C1 C2 H2A 111.1 . .
C3 C2 H2B 111.1 . .
C1 C2 H2B 111.1 . .
H2A C2 H2B 109.1 . .
C2 C3 C4 112.6(9) . .
C2 C3 H3A 109.1 . .
C4 C3 H3A 109.1 . .
C2 C3 H3B 109.1 . .
C4 C3 H3B 109.1 . .
H3A C3 H3B 107.8 . .
N1 C4 C3 108.8(6) . .
N1 C4 H4A 109.9 . .
C3 C4 H4A 109.9 . .
N1 C4 H4B 109.9 . .
C3 C4 H4B 109.9 . .
H4A C4 H4B 108.3 . .
N2 C5 N1 105.3(4) . .
N2 C5 Hg1 124.2(4) . .
N1 C5 Hg1 130.5(4) . .
C7 C6 N2 106.7(6) . .
C7 C6 H6 126.6 . .
N2 C6 H6 126.6 . .
C6 C7 N1 106.6(5) . .
C6 C7 H7 126.7 . .
N1 C7 H7 126.7 . .
N2 C8 C9 111.6(5) . .
N2 C8 H8A 109.3 . .
C9 C8 H8A 109.3 . .
N2 C8 H8B 109.3 . .
C9 C8 H8B 109.3 . .
H8A C8 H8B 108.0 . .
O1 C9 C8 106.7(4) . .
O1 C9 H9A 110.4 . .
C8 C9 H9A 110.4 . .
O1 C9 H9B 110.4 . .
C8 C9 H9B 110.4 . .
H9A C9 H9B 108.6 . .
C11 C10 O1 125.3(5) . .
C11 C10 C10 120.2(3) . 2
O1 C10 C10 114.4(3) . 2
C10 C11 C12 120.0(5) . .
C10 C11 H11 120.0 . .
C12 C11 H11 120.0 . .
C12 C12 C13 119.0(4) 2 .
C12 C12 C11 119.7(3) 2 .
C13 C12 C11 121.3(6) . .
C14 C13 C12 120.7(8) . .
C14 C13 H13 119.7 . .
C12 C13 H13 119.7 . .
C13 C14 C14 120.3(5) . 2
C13 C14 H14 119.8 . .
C14 C14 H14 119.8 2 .

loop_
_geom_bond_atom_site_label_1
_geom_bond_atom_site_label_2
_geom_bond_distance
_geom_bond_site_symmetry_2
Hg1 C5 2.133(5) .
Hg1 C5 2.133(5) 2
Hg1 I1 3.0472(5) 2
Hg1 I1 3.0472(5) .
O1 C10 1.368(6) .
O1 C9 1.415(6) .
N1 C5 1.343(7) .
N1 C7 1.370(8) .
N1 C4 1.465(10) .
N2 C5 1.331(7) .
N2 C6 1.379(7) .
N2 C8 1.454(8) .
C1 C2 1.545(17) .
C1 H1A 0.9600 .
C1 H1B 0.9600 .
C1 H1C 0.9600 .
C2 C3 1.433(13) .
C2 H2A 0.9700 .
C2 H2B 0.9700 .
C3 C4 1.610(13) .
C3 H3A 0.9700 .
C3 H3B 0.9700 .
C4 H4A 0.9700 .
C4 H4B 0.9700 .
C6 C7 1.336(10) .
C6 H6 0.9300 .
C7 H7 0.9300 .
C8 C9 1.500(8) .
C8 H8A 0.9700 .
C8 H8B 0.9700 .
C9 H9A 0.9700 .
C9 H9B 0.9700 .
C10 C11 1.365(8) .
C10 C10 1.431(10) 2
C11 C12 1.415(8) .
C11 H11 0.9300 .
C12 C12 1.404(13) 2
C12 C13 1.412(9) .
C13 C14 1.369(11) .
C13 H13 0.9300 .
C14 C14 1.388(18) 2
C14 H14 0.9300 .
O2 C15 1.450(10) .

loop_
_geom_torsion_atom_site_label_1
_geom_torsion_atom_site_label_2
_geom_torsion_atom_site_label_3
_geom_torsion_atom_site_label_4
_geom_torsion
_geom_torsion_site_symmetry_1
_geom_torsion_site_symmetry_4
C1 C2 C3 C4 -179.7(10) . .
C5 N1 C4 C3 -84.1(8) . .
C7 N1 C4 C3 88.0(8) . .
C2 C3 C4 N1 173.7(8) . .
C6 N2 C5 N1 -0.9(6) . .
C8 N2 C5 N1 -173.0(5) . .
C6 N2 C5 Hg1 -179.7(4) . .
C8 N2 C5 Hg1 8.1(7) . .
C7 N1 C5 N2 0.5(6) . .
C4 N1 C5 N2 173.4(6) . .
C7 N1 C5 Hg1 179.2(4) . .
C4 N1 C5 Hg1 -7.8(9) . .
C5 Hg1 C5 N2 -70.8(4) 2 .
I1 Hg1 C5 N2 63.7(4) 2 .
I1 Hg1 C5 N2 159.2(4) . .
C5 Hg1 C5 N1 110.6(5) 2 .
I1 Hg1 C5 N1 -114.8(5) 2 .
I1 Hg1 C5 N1 -19.3(5) . .
C5 N2 C6 C7 1.0(7) . .
C8 N2 C6 C7 173.3(5) . .
N2 C6 C7 N1 -0.7(7) . .
C5 N1 C7 C6 0.1(7) . .
C4 N1 C7 C6 -173.0(6) . .
C5 N2 C8 C9 91.1(6) . .
C6 N2 C8 C9 -80.1(6) . .
C10 O1 C9 C8 165.1(5) . .
N2 C8 C9 O1 -60.5(6) . .
C9 O1 C10 C11 11.8(7) . .
C9 O1 C10 C10 -168.3(5) . 2
O1 C10 C11 C12 -178.6(5) . .
C10 C10 C11 C12 1.6(9) 2 .
C10 C11 C12 C12 -0.1(10) . 2
C10 C11 C12 C13 179.9(6) . .
C12 C12 C13 C14 0.8(12) 2 .
C11 C12 C13 C14 -179.2(7) . .
C12 C13 C14 C14 -0.9(16) . 2
